data_1505771
loop_
_publ_author_name
'Yang, Yong'
'Swager, Timothy M.'

_publ_section_title
;
 Main-Chain Calixarene Polymers:&#x00A0; Conformational Effects on
 Polymerization
;
_journal_issue 6
_journal_name_full Macromolecules
_journal_page_first 2013
_journal_paper_doi 10.1021/ma052630x
_journal_volume 39
_journal_year 2006
_chemical_formula_moiety 'C70 H84 O4, 0.5(C H Cl3)'
_chemical_formula_sum 'C70.5 H84.5 Cl1.5 O4'
_chemical_formula_weight 1049.06
_chemical_name_systematic
; 
 ? 
;
_space_group_IT_number 14
_symmetry_cell_setting monoclinic
_symmetry_space_group_name_Hall '-P 2ybc'
_symmetry_space_group_name_H-M 'P 1 21/c 1'
_atom_sites_solution_hydrogens geom
_atom_sites_solution_primary direct
_atom_sites_solution_secondary difmap
_audit_creation_method SHELXL-97
_cell_angle_alpha 90.00
_cell_angle_beta 102.285(3)
_cell_angle_gamma 90.00
_cell_formula_units_Z 4
_cell_length_a 14.4110(12)
_cell_length_b 20.9556(17)
_cell_length_c 20.7622(17)
_cell_measurement_reflns_used 7623
_cell_measurement_temperature 100(2)
_cell_measurement_theta_max 26.24
_cell_measurement_theta_min 2.42
_cell_volume 6126.4(9)
_computing_cell_refinement 'SAINT 5 (Bruker-AXS, 2003)'
_computing_data_collection 'SMART 5 (Bruker-AXS, 2003)'
_computing_data_reduction 'SAINT 5 (Bruker-AXS, 2003)'
_computing_molecular_graphics 'Bruker SHELXTL'
_computing_publication_material 'Bruker SHELXTL'
_computing_structure_refinement 'SHELXL-97 (Sheldrick, 1997)'
_computing_structure_solution 'SHELXS-97 (Sheldrick, 1990)'
_diffrn_ambient_temperature 100(2)
_diffrn_measured_fraction_theta_full 0.999
_diffrn_measured_fraction_theta_max 0.999
_diffrn_measurement_device_type 'Bruker Smart APEX CCD'
_diffrn_measurement_method 'omega and phi scans'
_diffrn_radiation_monochromator graphite
_diffrn_radiation_source 'fine-focus sealed tube'
_diffrn_radiation_type MoK\a
_diffrn_radiation_wavelength 0.71073
_diffrn_reflns_av_R_equivalents 0.0687
_diffrn_reflns_av_sigmaI/netI 0.0348
_diffrn_reflns_limit_h_max 14
_diffrn_reflns_limit_h_min -15
_diffrn_reflns_limit_k_max 22
_diffrn_reflns_limit_k_min 0
_diffrn_reflns_limit_l_max 21
_diffrn_reflns_limit_l_min 0
_diffrn_reflns_number 68687
_diffrn_reflns_theta_full 21.97
_diffrn_reflns_theta_max 21.97
_diffrn_reflns_theta_min 1.85
_exptl_absorpt_coefficient_mu 0.131
_exptl_absorpt_correction_T_max 0.9909
_exptl_absorpt_correction_T_min 0.9617
_exptl_absorpt_correction_type multi-scan
_exptl_absorpt_process_details sadabs
_exptl_crystal_colour colorless
_exptl_crystal_density_diffrn 1.137
_exptl_crystal_density_method 'not measured'
_exptl_crystal_description block
_exptl_crystal_F_000 2260
_exptl_crystal_size_max 0.30
_exptl_crystal_size_mid 0.10
_exptl_crystal_size_min 0.07
_refine_diff_density_max 0.407
_refine_diff_density_min -0.433
_refine_diff_density_rms 0.064
_refine_ls_extinction_method none
_refine_ls_goodness_of_fit_ref 1.215
_refine_ls_hydrogen_treatment mixed
_refine_ls_matrix_type full
_refine_ls_number_parameters 786
_refine_ls_number_reflns 7469
_refine_ls_number_restraints 1116
_refine_ls_restrained_S_all 1.145
_refine_ls_R_factor_all 0.0996
_refine_ls_R_factor_gt 0.0868
_refine_ls_shift/su_max 0.000
_refine_ls_shift/su_mean 0.000
_refine_ls_structure_factor_coef Fsqd
_refine_ls_weighting_details 'calc w=1/[\s^2^(Fo^2^)+(0.0249P)^2^+25.3085P] where P=(Fo^2^+2Fc^2^)/3'
_refine_ls_weighting_scheme calc
_refine_ls_wR_factor_gt 0.1940
_refine_ls_wR_factor_ref 0.2000
_reflns_number_gt 6265
_reflns_number_total 7469
_reflns_threshold_expression >2sigma(I)
_cod_data_source_file ma052630xsi20051208_102218.cif
_cod_data_source_block 04219
_cod_depositor_comments
;
The following automatic conversions were performed:

'_symmetry_cell_setting' value 'Monoclinic' changed to 'monoclinic'
according to /home/saulius/struct/CIF-dictionaries/cif_core.dic
dictionary named 'cif_core.dic' version 2.4.1 from 2010-06-29.

Automatic conversion script
Id: cif_fix_values 1715 2011-07-08 13:25:40Z adriana 
;
_cod_original_sg_symbol_H-M P2(1)/c
_cod_original_formula_sum 'C70.50 H84.50 Cl1.50 O4'
_cod_database_code 1505771

loop_
_symmetry_equiv_pos_as_xyz
'x, y, z'
'-x, y+1/2, -z+1/2'
'-x, -y, -z'
'x, -y-1/2, z-1/2'

loop_
_atom_site_label
_atom_site_type_symbol
_atom_site_fract_x
_atom_site_fract_y
_atom_site_fract_z
_atom_site_U_iso_or_equiv
_atom_site_adp_type
_atom_site_occupancy
_atom_site_symmetry_multiplicity
_atom_site_calc_flag
_atom_site_refinement_flags
_atom_site_disorder_assembly
_atom_site_disorder_group
C101 C 0.3646(3) 0.1691(2) -0.0541(2) 0.0246(11) Uani 1 1 d U A .
C102 C 0.3197(3) 0.1381(2) -0.0099(2) 0.0263(11) Uani 1 1 d U . .
C103 C 0.2313(3) 0.1586(2) -0.0028(2) 0.0273(11) Uani 1 1 d U . .
H103 H 0.2007 0.1362 0.0266 0.033 Uiso 1 1 calc R . .
C104 C 0.1851(3) 0.2110(2) -0.0373(2) 0.0256(11) Uani 1 1 d U . .
C105 C 0.2352(3) 0.2436(2) -0.0774(2) 0.0266(11) Uani 1 1 d U . .
H105 H 0.2077 0.2810 -0.0994 0.032 Uiso 1 1 calc R . .
C106 C 0.3229(3) 0.2242(2) -0.0868(2) 0.0242(11) Uani 1 1 d U . .
C107 C 0.0879(3) 0.2351(2) -0.0299(2) 0.0297(12) Uani 1 1 d DU . .
C108 C 0.0996(4) 0.3018(2) 0.0023(3) 0.0411(14) Uani 1 1 d DU . .
H10A H 0.1411 0.2988 0.0462 0.062 Uiso 1 1 calc R . .
H10B H 0.0373 0.3181 0.0063 0.062 Uiso 1 1 calc R . .
H10C H 0.1278 0.3310 -0.0250 0.062 Uiso 1 1 calc R . .
C109 C 0.0217(4) 0.2409(3) -0.0977(2) 0.0403(14) Uani 1 1 d DU . .
H10D H 0.0481 0.2718 -0.1245 0.060 Uiso 1 1 calc R . .
H10E H -0.0409 0.2555 -0.0926 0.060 Uiso 1 1 calc R . .
H10F H 0.0155 0.1992 -0.1196 0.060 Uiso 1 1 calc R . .
C110 C 0.0403(4) 0.1912(3) 0.0127(3) 0.0474(15) Uani 1 1 d DU . .
H11A H 0.0278 0.1495 -0.0088 0.071 Uiso 1 1 calc R . .
H11B H -0.0197 0.2103 0.0179 0.071 Uiso 1 1 calc R . .
H11C H 0.0825 0.1858 0.0560 0.071 Uiso 1 1 calc R . .
O1 O 0.4500(2) 0.14759(15) -0.06509(16) 0.0278(8) Uani 1 1 d DU . .
C111 C 0.4328(16) 0.1102(11) -0.1256(9) 0.038(4) Uani 0.471(17) 1 d PDU A 1
H11D H 0.3993 0.1365 -0.1630 0.045 Uiso 0.471(17) 1 calc PR A 1
H11E H 0.3926 0.0728 -0.1213 0.045 Uiso 0.471(17) 1 calc PR A 1
C112 C 0.5255(16) 0.0890(14) -0.1374(12) 0.040(4) Uani 0.471(17) 1 d PDU A 1
H11F H 0.5683 0.0810 -0.0941 0.048 Uiso 0.471(17) 1 calc PR A 1
H11G H 0.5532 0.1245 -0.1585 0.048 Uiso 0.471(17) 1 calc PR A 1
C113 C 0.5247(12) 0.0295(8) -0.1797(8) 0.043(4) Uani 0.471(17) 1 d PDU A 1
H11H H 0.5735 0.0370 -0.2060 0.052 Uiso 0.471(17) 1 calc PR A 1
H11I H 0.5493 -0.0053 -0.1486 0.052 Uiso 0.471(17) 1 calc PR A 1
C114 C 0.4496(9) 0.0048(9) -0.2221(6) 0.040(3) Uani 0.471(17) 1 d PDU A 1
H11J H 0.3984 0.0372 -0.2306 0.048 Uiso 0.471(17) 1 calc PR A 1
H11K H 0.4258 -0.0322 -0.2008 0.048 Uiso 0.471(17) 1 calc PR A 1
C115 C 0.4704(19) -0.0173(14) -0.2900(11) 0.037(3) Uani 0.471(17) 1 d PDU A 1
C116 C 0.470(4) -0.0509(17) -0.3346(17) 0.034(5) Uani 0.471(17) 1 d PDU A 1
H116 H 0.4705 -0.0783 -0.3710 0.041 Uiso 0.471(17) 1 calc PR A 1
C11A C 0.4436(13) 0.0976(8) -0.1143(8) 0.028(3) Uani 0.529(17) 1 d PDU A 2
H11L H 0.4003 0.1120 -0.1554 0.034 Uiso 0.529(17) 1 calc PR A 2
H11M H 0.4153 0.0592 -0.0985 0.034 Uiso 0.529(17) 1 calc PR A 2
C12A C 0.5349(14) 0.0801(13) -0.1296(11) 0.038(3) Uani 0.529(17) 1 d PDU A 2
H12A H 0.5680 0.0515 -0.0941 0.046 Uiso 0.529(17) 1 calc PR A 2
H12B H 0.5735 0.1194 -0.1275 0.046 Uiso 0.529(17) 1 calc PR A 2
C13A C 0.5348(10) 0.0475(7) -0.1958(6) 0.041(3) Uani 0.529(17) 1 d PDU A 2
H13A H 0.5796 0.0720 -0.2164 0.049 Uiso 0.529(17) 1 calc PR A 2
H13B H 0.5639 0.0049 -0.1850 0.049 Uiso 0.529(17) 1 calc PR A 2
C14A C 0.4598(9) 0.0382(7) -0.2418(6) 0.040(3) Uani 0.529(17) 1 d PDU A 2
H14A H 0.4547 0.0743 -0.2732 0.048 Uiso 0.529(17) 1 calc PR A 2
H14B H 0.4039 0.0404 -0.2213 0.048 Uiso 0.529(17) 1 calc PR A 2
C15A C 0.4520(17) -0.0257(11) -0.2831(10) 0.037(3) Uani 0.529(17) 1 d PDU A 2
C16A C 0.456(3) -0.0606(15) -0.3258(15) 0.034(5) Uani 0.529(17) 1 d PDU A 2
H16A H 0.4601 -0.0892 -0.3607 0.041 Uiso 0.529(17) 1 calc PR A 2
C118 C 0.3715(3) 0.0863(2) 0.0351(2) 0.0300(12) Uani 1 1 d U . .
H11A H 0.3268 0.0658 0.0590 0.036 Uiso 1 1 calc R . .
H11B H 0.3944 0.0532 0.0083 0.036 Uiso 1 1 calc R . .
C201 C 0.4386(3) 0.1573(2) 0.1322(2) 0.0258(11) Uani 1 1 d U . .
C202 C 0.5145(3) 0.1891(2) 0.1723(2) 0.0266(11) Uani 1 1 d U . .
C203 C 0.6053(3) 0.1718(2) 0.1681(2) 0.0281(11) Uani 1 1 d U . .
H203 H 0.6571 0.1922 0.1965 0.034 Uiso 1 1 calc R . .
C204 C 0.6253(4) 0.1257(2) 0.1241(3) 0.0314(12) Uani 1 1 d U . .
C205 C 0.5473(3) 0.0992(2) 0.0813(2) 0.0283(11) Uani 1 1 d U . .
H205 H 0.5581 0.0700 0.0486 0.034 Uiso 1 1 calc R . .
C206 C 0.4549(4) 0.1136(2) 0.0844(2) 0.0277(11) Uani 1 1 d U . .
C207 C 0.7273(4) 0.1076(2) 0.1241(3) 0.0387(13) Uani 1 1 d DU . .
C208 C 0.7741(4) 0.0784(3) 0.1902(3) 0.0627(18) Uani 1 1 d DU . .
H20A H 0.7757 0.1100 0.2253 0.094 Uiso 1 1 calc R . .
H20B H 0.8390 0.0653 0.1892 0.094 Uiso 1 1 calc R . .
H20C H 0.7376 0.0411 0.1988 0.094 Uiso 1 1 calc R . .
C209 C 0.7832(4) 0.1681(3) 0.1149(3) 0.0522(16) Uani 1 1 d DU . .
H20D H 0.7515 0.1901 0.0745 0.078 Uiso 1 1 calc R . .
H20E H 0.8478 0.1564 0.1114 0.078 Uiso 1 1 calc R . .
H20F H 0.7861 0.1965 0.1528 0.078 Uiso 1 1 calc R . .
C210 C 0.7355(5) 0.0618(4) 0.0689(4) 0.092(3) Uani 1 1 d DU . .
H21A H 0.7083 0.0204 0.0770 0.137 Uiso 1 1 calc R . .
H21B H 0.8025 0.0563 0.0674 0.137 Uiso 1 1 calc R . .
H21C H 0.7008 0.0790 0.0268 0.137 Uiso 1 1 calc R . .
O2 O 0.3459(2) 0.16908(15) 0.13890(15) 0.0280(8) Uani 1 1 d U . .
C211 C 0.3227(4) 0.1319(3) 0.1910(3) 0.0388(14) Uani 1 1 d U . .
H21A H 0.3673 0.1422 0.2330 0.047 Uiso 1 1 calc R . .
H21B H 0.3292 0.0860 0.1817 0.047 Uiso 1 1 calc R . .
C212 C 0.2228(3) 0.1458(2) 0.1972(2) 0.0273(11) Uani 1 1 d U . .
C213 C 0.1519(3) 0.1007(2) 0.1803(2) 0.0299(12) Uani 1 1 d U . .
H213 H 0.1667 0.0604 0.1640 0.036 Uiso 1 1 calc R . .
C214 C 0.0594(4) 0.1127(3) 0.1868(3) 0.0385(13) Uani 1 1 d U . .
H214 H 0.0114 0.0813 0.1746 0.046 Uiso 1 1 calc R . .
C215 C 0.0382(4) 0.1713(3) 0.2112(3) 0.0400(13) Uani 1 1 d U . .
H215 H -0.0245 0.1801 0.2164 0.048 Uiso 1 1 calc R . .
C216 C 0.1083(4) 0.2165(2) 0.2279(2) 0.0368(13) Uani 1 1 d U . .
H216 H 0.0937 0.2567 0.2444 0.044 Uiso 1 1 calc R . .
C217 C 0.1991(4) 0.2040(2) 0.2209(2) 0.0331(12) Uani 1 1 d U . .
H217 H 0.2465 0.2358 0.2325 0.040 Uiso 1 1 calc R . .
C218 C 0.4989(4) 0.2448(2) 0.2168(2) 0.0281(11) Uani 1 1 d U . .
H21A H 0.4300 0.2525 0.2122 0.034 Uiso 1 1 calc R . .
H21B H 0.5263 0.2342 0.2634 0.034 Uiso 1 1 calc R . .
C301 C 0.5007(3) 0.3408(2) 0.1439(2) 0.0259(11) Uani 1 1 d U . .
C302 C 0.5490(3) 0.3904(2) 0.1191(2) 0.0242(11) Uani 1 1 d U . .
C303 C 0.6418(3) 0.4034(2) 0.1518(2) 0.0243(11) Uani 1 1 d U . .
H303 H 0.6743 0.4371 0.1355 0.029 Uiso 1 1 calc R . .
C304 C 0.6899(3) 0.3699(2) 0.2067(2) 0.0256(11) Uani 1 1 d U B .
C305 C 0.6391(3) 0.3196(2) 0.2275(2) 0.0243(11) Uani 1 1 d U . .
H305 H 0.6696 0.2948 0.2642 0.029 Uiso 1 1 calc R . .
C306 C 0.5462(3) 0.3044(2) 0.1970(2) 0.0243(11) Uani 1 1 d U . .
C307 C 0.7929(4) 0.3831(2) 0.2405(2) 0.0322(11) Uani 1 1 d DU . .
C308 C 0.7976(5) 0.4005(3) 0.3136(3) 0.0435(17) Uani 0.869(6) 1 d PDU B 1
H30A H 0.7709 0.3655 0.3352 0.065 Uiso 0.869(6) 1 calc PR B 1
H30B H 0.7609 0.4395 0.3159 0.065 Uiso 0.869(6) 1 calc PR B 1
H30C H 0.8638 0.4075 0.3359 0.065 Uiso 0.869(6) 1 calc PR B 1
C309 C 0.8534(4) 0.3233(3) 0.2387(4) 0.0467(18) Uani 0.869(6) 1 d PDU B 1
H30D H 0.9195 0.3324 0.2601 0.070 Uiso 0.869(6) 1 calc PR B 1
H30E H 0.8501 0.3108 0.1928 0.070 Uiso 0.869(6) 1 calc PR B 1
H30F H 0.8292 0.2885 0.2621 0.070 Uiso 0.869(6) 1 calc PR B 1
C310 C 0.8364(4) 0.4384(3) 0.2104(3) 0.0414(17) Uani 0.869(6) 1 d PDU B 1
H31A H 0.9021 0.4446 0.2342 0.062 Uiso 0.869(6) 1 calc PR B 1
H31B H 0.7998 0.4773 0.2134 0.062 Uiso 0.869(6) 1 calc PR B 1
H31C H 0.8354 0.4291 0.1640 0.062 Uiso 0.869(6) 1 calc PR B 1
C08C C 0.799(3) 0.4526(8) 0.2619(16) 0.041(7) Uani 0.131(6) 1 d PDU B 2
H08A H 0.7701 0.4796 0.2245 0.062 Uiso 0.131(6) 1 calc PR B 2
H08B H 0.8661 0.4646 0.2771 0.062 Uiso 0.131(6) 1 calc PR B 2
H08C H 0.7657 0.4584 0.2979 0.062 Uiso 0.131(6) 1 calc PR B 2
C09C C 0.837(3) 0.3376(15) 0.2937(14) 0.052(8) Uani 0.131(6) 1 d PDU B 2
H09A H 0.8304 0.2939 0.2765 0.077 Uiso 0.131(6) 1 calc PR B 2
H09B H 0.8055 0.3413 0.3309 0.077 Uiso 0.131(6) 1 calc PR B 2
H09C H 0.9048 0.3478 0.3085 0.077 Uiso 0.131(6) 1 calc PR B 2
C10C C 0.840(2) 0.3779(17) 0.1808(12) 0.037(7) Uani 0.131(6) 1 d PDU B 2
H10G H 0.8109 0.4084 0.1468 0.055 Uiso 0.131(6) 1 calc PR B 2
H10H H 0.8324 0.3345 0.1629 0.055 Uiso 0.131(6) 1 calc PR B 2
H10I H 0.9084 0.3875 0.1948 0.055 Uiso 0.131(6) 1 calc PR B 2
O3 O 0.4090(2) 0.32540(16) 0.11384(17) 0.0344(9) Uani 1 1 d U . .
C311 C 0.3373(4) 0.3748(2) 0.1129(3) 0.0349(13) Uani 1 1 d U . .
H31A H 0.3002 0.3800 0.0673 0.042 Uiso 1 1 calc R . .
H31B H 0.3694 0.4159 0.1268 0.042 Uiso 1 1 calc R . .
C312 C 0.2713(4) 0.3596(2) 0.1571(3) 0.0352(13) Uani 1 1 d U . .
H31C H 0.3069 0.3588 0.2035 0.042 Uiso 1 1 calc R . .
H31D H 0.2431 0.3168 0.1461 0.042 Uiso 1 1 calc R . .
C313 C 0.1935(4) 0.4090(3) 0.1492(3) 0.0359(13) Uani 1 1 d U . .
H31E H 0.1663 0.4146 0.1016 0.043 Uiso 1 1 calc R . .
H31F H 0.2221 0.4502 0.1663 0.043 Uiso 1 1 calc R . .
C314 C 0.1118(4) 0.3931(3) 0.1844(3) 0.0420(14) Uani 1 1 d U . .
H31G H 0.0623 0.4265 0.1737 0.050 Uiso 1 1 calc R . .
H31H H 0.0828 0.3519 0.1675 0.050 Uiso 1 1 calc R . .
C315 C 0.1437(4) 0.3889(3) 0.2560(3) 0.0392(13) Uani 1 1 d U . .
C316 C 0.1688(4) 0.3846(3) 0.3135(3) 0.0419(14) Uani 1 1 d U . .
H316 H 0.1891 0.3811 0.3600 0.050 Uiso 1 1 calc R . .
C318 C 0.5084(3) 0.4211(2) 0.0529(2) 0.0288(11) Uani 1 1 d U . .
H31A H 0.4400 0.4302 0.0490 0.035 Uiso 1 1 calc R . .
H31B H 0.5413 0.4619 0.0491 0.035 Uiso 1 1 calc R . .
C401 C 0.4457(3) 0.3479(2) -0.0446(2) 0.0223(10) Uani 1 1 d U . .
C402 C 0.4597(3) 0.2992(2) -0.0881(2) 0.0218(10) Uani 1 1 d U . .
C403 C 0.5524(3) 0.2838(2) -0.0908(2) 0.0268(11) Uani 1 1 d U . .
H403 H 0.5629 0.2510 -0.1199 0.032 Uiso 1 1 calc R . .
C404 C 0.6309(3) 0.3147(2) -0.0523(2) 0.0270(11) Uani 1 1 d U . .
C405 C 0.6136(3) 0.3590(2) -0.0075(2) 0.0278(11) Uani 1 1 d U . .
H405 H 0.6662 0.3790 0.0206 0.033 Uiso 1 1 calc R . .
C406 C 0.5215(3) 0.3762(2) -0.0016(2) 0.0244(11) Uani 1 1 d U . .
C407 C 0.7317(4) 0.3002(2) -0.0618(2) 0.0355(12) Uani 1 1 d DU . .
C408 C 0.8064(4) 0.3207(3) -0.0019(3) 0.0566(17) Uani 1 1 d DU . .
H40A H 0.8694 0.3077 -0.0077 0.085 Uiso 1 1 calc R . .
H40B H 0.7932 0.3004 0.0377 0.085 Uiso 1 1 calc R . .
H40C H 0.8047 0.3672 0.0028 0.085 Uiso 1 1 calc R . .
C409 C 0.7438(4) 0.2286(2) -0.0716(3) 0.0452(14) Uani 1 1 d DU . .
H40D H 0.7034 0.2154 -0.1137 0.068 Uiso 1 1 calc R . .
H40E H 0.7253 0.2051 -0.0355 0.068 Uiso 1 1 calc R . .
H40F H 0.8103 0.2194 -0.0720 0.068 Uiso 1 1 calc R . .
C410 C 0.7460(5) 0.3343(4) -0.1236(3) 0.072(2) Uani 1 1 d DU . .
H41A H 0.7452 0.3806 -0.1167 0.108 Uiso 1 1 calc R . .
H41B H 0.6948 0.3226 -0.1609 0.108 Uiso 1 1 calc R . .
H41C H 0.8072 0.3218 -0.1331 0.108 Uiso 1 1 calc R . .
O4 O 0.3526(2) 0.36698(14) -0.04432(15) 0.0252(8) Uani 1 1 d U . .
C411 C 0.3227(4) 0.4186(2) -0.0898(3) 0.0332(12) Uani 1 1 d U . .
H41A H 0.3272 0.4053 -0.1348 0.040 Uiso 1 1 calc R . .
H41B H 0.3649 0.4558 -0.0772 0.040 Uiso 1 1 calc R . .
C412 C 0.2227(4) 0.4367(2) -0.0892(2) 0.0292(11) Uani 1 1 d U . .
C413 C 0.1483(4) 0.4143(2) -0.1363(2) 0.0322(12) Uani 1 1 d U . .
H413 H 0.1611 0.3869 -0.1698 0.039 Uiso 1 1 calc R . .
C414 C 0.0552(4) 0.4304(3) -0.1365(3) 0.0437(14) Uani 1 1 d U . .
H414 H 0.0046 0.4135 -0.1691 0.052 Uiso 1 1 calc R . .
C415 C 0.0370(5) 0.4713(3) -0.0886(3) 0.0520(16) Uani 1 1 d U . .
H415 H -0.0265 0.4837 -0.0887 0.062 Uiso 1 1 calc R . .
C416 C 0.1096(5) 0.4940(3) -0.0411(3) 0.0518(16) Uani 1 1 d U . .
H416 H 0.0962 0.5214 -0.0078 0.062 Uiso 1 1 calc R . .
C417 C 0.2039(4) 0.4773(2) -0.0408(3) 0.0398(13) Uani 1 1 d U . .
H417 H 0.2543 0.4937 -0.0078 0.048 Uiso 1 1 calc R . .
C418 C 0.3764(3) 0.2641(2) -0.1286(2) 0.0258(11) Uani 1 1 d U . .
H41A H 0.3992 0.2358 -0.1602 0.031 Uiso 1 1 calc R . .
H41B H 0.3320 0.2954 -0.1545 0.031 Uiso 1 1 calc R . .
C1S C 0.9970(7) 0.0111(6) 0.0386(5) 0.048(3) Uani 0.50 1 d PDU C -1
H1S H 1.0038 0.0562 0.0545 0.057 Uiso 0.50 1 calc PR C -1
Cl1 Cl 1.1075(5) -0.0165(5) 0.0318(5) 0.096(3) Uani 0.50 1 d PDU C -1
Cl2 Cl 0.9572(2) -0.03488(13) 0.09694(15) 0.0455(7) Uani 0.50 1 d PDU C -1
Cl3 Cl 0.9169(7) 0.0092(5) -0.0362(3) 0.107(3) Uani 0.50 1 d PDU C -1

loop_
_atom_site_aniso_label
_atom_site_aniso_U_11
_atom_site_aniso_U_22
_atom_site_aniso_U_33
_atom_site_aniso_U_23
_atom_site_aniso_U_13
_atom_site_aniso_U_12
C101 0.022(3) 0.021(3) 0.030(3) -0.005(2) 0.004(2) -0.010(2)
C102 0.024(3) 0.021(3) 0.032(3) -0.001(2) 0.003(2) -0.005(2)
C103 0.032(3) 0.020(3) 0.031(3) 0.002(2) 0.009(2) -0.012(2)
C104 0.027(3) 0.023(3) 0.027(3) -0.003(2) 0.007(2) -0.005(2)
C105 0.035(3) 0.019(3) 0.027(3) 0.000(2) 0.007(2) -0.004(2)
C106 0.026(3) 0.022(3) 0.026(3) -0.004(2) 0.010(2) -0.003(2)
C107 0.030(3) 0.029(3) 0.032(3) 0.002(2) 0.010(2) -0.005(2)
C108 0.035(3) 0.044(3) 0.048(3) -0.008(3) 0.015(3) -0.004(3)
C109 0.033(3) 0.044(4) 0.043(3) 0.000(3) 0.006(2) 0.001(3)
C110 0.037(3) 0.049(4) 0.060(4) 0.015(3) 0.020(3) 0.002(3)
O1 0.0243(18) 0.0223(18) 0.0371(19) -0.0050(14) 0.0073(15) -0.0014(14)
C111 0.046(6) 0.021(8) 0.043(7) -0.009(6) 0.004(6) 0.003(6)
C112 0.056(6) 0.035(7) 0.034(7) -0.002(6) 0.017(5) 0.008(6)
C113 0.054(6) 0.036(7) 0.049(6) -0.009(5) 0.030(5) -0.004(5)
C114 0.050(6) 0.039(7) 0.040(5) 0.000(5) 0.029(4) -0.008(5)
C115 0.051(7) 0.034(5) 0.036(4) 0.001(4) 0.031(4) -0.006(5)
C116 0.051(12) 0.018(8) 0.045(7) 0.000(7) 0.037(5) -0.016(7)
C11A 0.037(6) 0.013(6) 0.036(6) 0.001(5) 0.010(5) -0.004(5)
C12A 0.043(5) 0.030(7) 0.043(5) 0.001(5) 0.012(4) 0.012(5)
C13A 0.041(5) 0.036(6) 0.058(6) -0.004(5) 0.036(4) -0.022(5)
C14A 0.053(5) 0.034(6) 0.041(5) -0.001(4) 0.027(4) 0.001(5)
C15A 0.051(7) 0.034(5) 0.036(4) 0.001(4) 0.031(4) -0.006(5)
C16A 0.051(12) 0.018(8) 0.045(7) 0.000(7) 0.037(5) -0.016(7)
C118 0.031(3) 0.019(3) 0.039(3) 0.000(2) 0.006(2) -0.003(2)
C201 0.023(3) 0.021(3) 0.035(3) 0.010(2) 0.011(2) -0.002(2)
C202 0.033(3) 0.021(3) 0.027(3) 0.005(2) 0.009(2) -0.005(2)
C203 0.026(3) 0.023(3) 0.034(3) 0.004(2) 0.002(2) -0.006(2)
C204 0.039(3) 0.019(3) 0.037(3) 0.000(2) 0.010(2) -0.008(2)
C205 0.033(3) 0.019(3) 0.035(3) -0.001(2) 0.012(2) -0.006(2)
C206 0.035(3) 0.014(3) 0.033(3) 0.003(2) 0.006(2) -0.005(2)
C207 0.032(3) 0.032(3) 0.053(3) -0.014(3) 0.013(3) -0.007(2)
C208 0.044(4) 0.056(4) 0.093(5) 0.030(4) 0.026(3) 0.017(3)
C209 0.033(3) 0.056(4) 0.069(4) 0.011(3) 0.012(3) -0.011(3)
C210 0.036(4) 0.112(6) 0.131(6) -0.083(6) 0.027(4) -0.015(4)
O2 0.0284(19) 0.0248(19) 0.0324(19) 0.0090(15) 0.0099(15) -0.0024(15)
C211 0.031(3) 0.044(3) 0.045(3) 0.021(3) 0.014(3) 0.003(2)
C212 0.029(3) 0.025(3) 0.027(3) 0.005(2) 0.005(2) -0.001(2)
C213 0.026(3) 0.027(3) 0.037(3) 0.000(2) 0.007(2) -0.002(2)
C214 0.032(3) 0.039(3) 0.045(3) -0.005(3) 0.009(3) -0.010(3)
C215 0.030(3) 0.048(3) 0.045(3) 0.008(3) 0.014(3) 0.008(3)
C216 0.055(4) 0.024(3) 0.034(3) -0.001(2) 0.014(3) 0.009(2)
C217 0.029(3) 0.031(3) 0.036(3) 0.005(2) 0.001(2) -0.004(2)
C218 0.029(3) 0.029(3) 0.028(3) -0.001(2) 0.013(2) -0.006(2)
C301 0.032(3) 0.020(3) 0.027(3) -0.007(2) 0.009(2) 0.001(2)
C302 0.028(3) 0.016(3) 0.029(3) -0.005(2) 0.008(2) 0.004(2)
C303 0.031(3) 0.015(3) 0.030(3) -0.004(2) 0.013(2) -0.002(2)
C304 0.033(3) 0.016(3) 0.029(3) -0.005(2) 0.008(2) 0.001(2)
C305 0.030(3) 0.019(3) 0.025(3) 0.000(2) 0.008(2) 0.001(2)
C306 0.027(3) 0.020(3) 0.029(3) -0.005(2) 0.012(2) -0.003(2)
C307 0.034(3) 0.023(3) 0.037(3) 0.002(2) 0.004(2) -0.004(2)
C308 0.045(4) 0.044(4) 0.040(3) -0.003(3) 0.007(3) -0.017(3)
C309 0.037(4) 0.033(3) 0.065(5) -0.003(3) -0.002(3) 0.002(3)
C310 0.036(4) 0.042(3) 0.042(4) 0.011(3) -0.001(3) -0.013(3)
C08C 0.054(17) 0.032(7) 0.036(16) -0.011(9) 0.004(14) -0.011(11)
C09C 0.048(16) 0.045(13) 0.052(14) 0.014(12) -0.011(12) -0.007(15)
C10C 0.026(11) 0.041(17) 0.042(12) -0.010(11) 0.002(10) -0.004(14)
O3 0.0285(19) 0.029(2) 0.044(2) 0.0002(17) 0.0051(16) -0.0017(16)
C311 0.029(3) 0.031(3) 0.046(3) 0.006(3) 0.011(2) 0.002(2)
C312 0.040(3) 0.029(3) 0.036(3) 0.009(2) 0.008(2) 0.006(2)
C313 0.037(3) 0.033(3) 0.038(3) 0.009(3) 0.010(2) 0.000(2)
C314 0.037(3) 0.042(3) 0.049(3) 0.004(3) 0.011(3) 0.009(3)
C315 0.045(3) 0.031(3) 0.044(3) 0.004(3) 0.014(3) 0.012(3)
C316 0.050(4) 0.036(3) 0.041(3) 0.003(3) 0.014(3) 0.007(3)
C318 0.027(3) 0.019(3) 0.038(3) 0.004(2) 0.002(2) 0.001(2)
C401 0.021(2) 0.019(3) 0.027(3) 0.010(2) 0.008(2) -0.002(2)
C402 0.030(3) 0.019(3) 0.018(2) 0.0064(19) 0.009(2) -0.004(2)
C403 0.030(3) 0.022(3) 0.029(3) 0.005(2) 0.008(2) 0.000(2)
C404 0.031(3) 0.022(3) 0.028(3) 0.012(2) 0.005(2) -0.002(2)
C405 0.027(3) 0.025(3) 0.030(3) 0.005(2) 0.003(2) -0.007(2)
C406 0.031(3) 0.015(3) 0.027(3) 0.008(2) 0.006(2) -0.006(2)
C407 0.028(3) 0.037(3) 0.042(3) 0.005(2) 0.009(2) -0.002(2)
C408 0.028(3) 0.049(4) 0.091(5) -0.024(3) 0.008(3) -0.004(3)
C409 0.036(3) 0.046(3) 0.053(4) -0.012(3) 0.010(3) 0.008(3)
C410 0.052(4) 0.086(5) 0.093(5) 0.042(4) 0.048(4) 0.016(4)
O4 0.0274(19) 0.0196(18) 0.0279(18) 0.0057(14) 0.0046(15) -0.0021(14)
C411 0.030(3) 0.028(3) 0.041(3) 0.012(2) 0.006(2) 0.002(2)
C412 0.040(3) 0.021(3) 0.028(3) 0.012(2) 0.010(2) 0.000(2)
C413 0.032(3) 0.032(3) 0.032(3) 0.009(2) 0.008(2) 0.006(2)
C414 0.037(3) 0.046(4) 0.050(4) 0.016(3) 0.015(3) 0.004(3)
C415 0.050(4) 0.053(4) 0.062(4) 0.028(3) 0.034(3) 0.025(3)
C416 0.085(5) 0.033(3) 0.049(4) 0.013(3) 0.041(3) 0.016(3)
C417 0.061(4) 0.027(3) 0.036(3) 0.006(2) 0.019(3) -0.002(3)
C418 0.028(3) 0.025(3) 0.026(3) -0.001(2) 0.010(2) 0.000(2)
C1S 0.064(8) 0.026(7) 0.048(7) 0.012(5) 0.001(6) 0.015(6)
Cl1 0.087(3) 0.099(6) 0.121(6) -0.034(4) 0.066(4) -0.031(3)
Cl2 0.0473(18) 0.0328(16) 0.0593(19) 0.0034(14) 0.0181(14) 0.0014(13)
Cl3 0.191(8) 0.067(4) 0.037(3) 0.004(3) -0.030(4) 0.003(6)

loop_
_atom_type_symbol
_atom_type_description
_atom_type_scat_dispersion_real
_atom_type_scat_dispersion_imag
_atom_type_scat_source
C C 0.0033 0.0016 'International Tables Vol C Tables 4.2.6.8 and 6.1.1.4'
H H 0.0000 0.0000 'International Tables Vol C Tables 4.2.6.8 and 6.1.1.4'
O O 0.0106 0.0060 'International Tables Vol C Tables 4.2.6.8 and 6.1.1.4'
Cl Cl 0.1484 0.1585 'International Tables Vol C Tables 4.2.6.8 and 6.1.1.4'

loop_
_geom_angle_atom_site_label_1
_geom_angle_atom_site_label_2
_geom_angle_atom_site_label_3
_geom_angle
O1 C101 C102 121.0(4)
O1 C101 C106 119.6(4)
C102 C101 C106 119.4(4)
C103 C102 C101 119.6(4)
C103 C102 C118 119.9(4)
C101 C102 C118 120.2(4)
C102 C103 C104 122.6(4)
C105 C104 C103 116.0(4)
C105 C104 C107 120.2(4)
C103 C104 C107 123.7(4)
C106 C105 C104 123.2(5)
C105 C106 C101 118.9(4)
C105 C106 C418 120.4(4)
C101 C106 C418 120.6(4)
C104 C107 C109 109.9(4)
C104 C107 C110 113.1(4)
C109 C107 C110 108.1(4)
C104 C107 C108 109.0(4)
C109 C107 C108 108.4(4)
C110 C107 C108 108.3(4)
C101 O1 C11A 115.4(8)
C101 O1 C111 109.0(9)
C11A O1 C111 14.4(16)
O1 C111 C112 108.0(13)
C111 C112 C113 116.5(14)
C114 C113 C112 126.8(14)
C113 C114 C115 114.8(13)
C116 C115 C114 158(3)
O1 C11A C12A 114.1(11)
C11A C12A C13A 118.4(12)
C14A C13A C12A 124.6(12)
C13A C14A C15A 118.6(13)
C16A C15A C14A 160(2)
C206 C118 C102 111.1(4)
O2 C201 C202 120.1(4)
O2 C201 C206 119.5(4)
C202 C201 C206 120.4(4)
C203 C202 C201 118.0(5)
C203 C202 C218 120.1(4)
C201 C202 C218 121.7(4)
C202 C203 C204 123.6(5)
C205 C204 C203 116.2(5)
C205 C204 C207 123.4(5)
C203 C204 C207 120.4(4)
C206 C205 C204 122.5(5)
C205 C206 C201 118.9(4)
C205 C206 C118 121.3(4)
C201 C206 C118 119.7(4)
C204 C207 C210 112.8(4)
C204 C207 C208 110.0(4)
C210 C207 C208 109.6(5)
C204 C207 C209 109.2(4)
C210 C207 C209 107.5(5)
C208 C207 C209 107.5(5)
C201 O2 C211 111.2(3)
O2 C211 C212 110.0(4)
C213 C212 C217 117.9(5)
C213 C212 C211 121.1(5)
C217 C212 C211 121.0(5)
C212 C213 C214 121.6(5)
C215 C214 C213 119.1(5)
C216 C215 C214 119.7(5)
C217 C216 C215 120.5(5)
C216 C217 C212 121.3(5)
C306 C218 C202 109.3(4)
O3 C301 C306 118.6(4)
O3 C301 C302 120.7(4)
C306 C301 C302 120.6(4)
C303 C302 C301 117.7(4)
C303 C302 C318 120.2(4)
C301 C302 C318 121.2(4)
C304 C303 C302 124.1(4)
C303 C304 C305 115.4(4)
C303 C304 C307 123.5(4)
C305 C304 C307 121.0(4)
C306 C305 C304 123.2(4)
C301 C306 C305 118.9(4)
C301 C306 C218 120.2(4)
C305 C306 C218 120.6(4)
C09C C307 C310 130.1(17)
C09C C307 C08C 113.9(16)
C310 C307 C08C 51.9(14)
C09C C307 C304 116.4(17)
C310 C307 C304 113.3(4)
C08C C307 C304 107.5(16)
C09C C307 C309 48.7(15)
C310 C307 C309 109.2(5)
C08C C307 C309 142.4(16)
C304 C307 C309 110.1(4)
C09C C307 C10C 110.8(16)
C310 C307 C10C 55.1(13)
C08C C307 C10C 107.1(15)
C304 C307 C10C 99.9(14)
C309 C307 C10C 64.5(13)
C09C C307 C308 60.2(15)
C310 C307 C308 106.9(4)
C08C C307 C308 60.1(13)
C304 C307 C308 109.2(4)
C309 C307 C308 108.1(5)
C10C C307 C308 150.5(14)
C301 O3 C311 116.7(4)
O3 C311 C312 112.5(4)
C311 C312 C313 110.0(4)
C312 C313 C314 115.0(4)
C315 C314 C313 112.7(5)
C316 C315 C314 179.0(7)
C406 C318 C302 109.2(4)
C406 C401 O4 119.8(4)
C406 C401 C402 121.6(4)
O4 C401 C402 118.6(4)
C403 C402 C401 117.7(4)
C403 C402 C418 121.7(4)
C401 C402 C418 120.6(4)
C402 C403 C404 122.6(5)
C405 C404 C403 117.3(5)
C405 C404 C407 122.2(4)
C403 C404 C407 120.5(4)
C404 C405 C406 122.9(5)
C401 C406 C405 117.5(4)
C401 C406 C318 122.7(4)
C405 C406 C318 119.7(4)
C410 C407 C408 110.9(5)
C410 C407 C409 108.0(5)
C408 C407 C409 107.7(4)
C410 C407 C404 108.5(4)
C408 C407 C404 111.3(4)
C409 C407 C404 110.4(4)
C401 O4 C411 111.4(3)
O4 C411 C412 109.9(4)
C413 C412 C417 118.9(5)
C413 C412 C411 121.1(5)
C417 C412 C411 120.0(5)
C412 C413 C414 122.0(5)
C415 C414 C413 118.8(6)
C416 C415 C414 120.2(6)
C415 C416 C417 120.8(6)
C412 C417 C416 119.2(6)
C402 C418 C106 112.9(4)
Cl3 C1S Cl1 111.8(8)
Cl3 C1S Cl2 110.9(7)
Cl1 C1S Cl2 108.5(6)

loop_
_geom_bond_atom_site_label_1
_geom_bond_atom_site_label_2
_geom_bond_distance
C101 O1 1.376(6)
C101 C102 1.390(7)
C101 C106 1.407(7)
C102 C103 1.381(7)
C102 C118 1.521(7)
C103 C104 1.400(7)
C104 C105 1.391(7)
C104 C107 1.526(7)
C105 C106 1.380(7)
C106 C418 1.528(6)
C107 C109 1.528(6)
C107 C110 1.535(6)
C107 C108 1.545(6)
O1 C11A 1.453(10)
O1 C111 1.456(12)
C111 C112 1.477(13)
C112 C113 1.524(16)
C113 C114 1.344(13)
C114 C115 1.573(15)
C115 C116 1.163(12)
C11A C12A 1.464(12)
C12A C13A 1.536(14)
C13A C14A 1.296(12)
C14A C15A 1.580(15)
C15A C16A 1.162(11)
C118 C206 1.515(7)
C201 O2 1.395(6)
C201 C202 1.396(7)
C201 C206 1.406(7)
C202 C203 1.378(7)
C202 C218 1.534(7)
C203 C204 1.400(7)
C204 C205 1.392(7)
C204 C207 1.519(7)
C205 C206 1.380(7)
C207 C210 1.520(7)
C207 C208 1.523(7)
C207 C209 1.536(7)
O2 C211 1.428(6)
C211 C212 1.502(7)
C212 C213 1.382(7)
C212 C217 1.384(7)
C213 C214 1.391(7)
C214 C215 1.387(8)
C215 C216 1.374(8)
C216 C217 1.372(7)
C218 C306 1.521(7)
C301 O3 1.374(6)
C301 C306 1.386(7)
C301 C302 1.407(7)
C302 C303 1.392(7)
C302 C318 1.518(7)
C303 C304 1.391(7)
C304 C305 1.404(7)
C304 C307 1.526(7)
C305 C306 1.390(7)
C307 C09C 1.496(13)
C307 C310 1.514(7)
C307 C08C 1.519(13)
C307 C309 1.532(7)
C307 C10C 1.543(13)
C307 C308 1.547(7)
O3 C311 1.460(6)
C311 C312 1.489(7)
C312 C313 1.509(7)
C313 C314 1.549(7)
C314 C315 1.463(8)
C315 C316 1.174(8)
C318 C406 1.513(7)
C401 C406 1.389(7)
C401 O4 1.402(5)
C401 C402 1.403(7)
C402 C403 1.387(7)
C402 C418 1.503(7)
C403 C404 1.397(7)
C404 C405 1.374(7)
C404 C407 1.537(7)
C405 C406 1.406(7)
C407 C410 1.521(7)
C407 C408 1.523(7)
C407 C409 1.530(7)
O4 C411 1.440(6)
C411 C412 1.493(7)
C412 C413 1.371(7)
C412 C417 1.387(7)
C413 C414 1.383(7)
C414 C415 1.381(8)
C415 C416 1.361(9)
C416 C417 1.402(8)
C1S Cl3 1.726(10)
C1S Cl1 1.727(10)
C1S Cl2 1.739(9)
